data_2233290
loop_
_publ_author_name
'Lee, Hwi Hyun'
'Go, Min Jeong'
'Park, Ka Hyun'
'Kim, Youngjo'
'Lee, Junseong'

_publ_section_title
;
 Bis(\m-trimethylsilanolato-\k^2^<i>O</i>:<i>O</i>)bis{[2-(2<i>H</i>-benzotriazol-2-yl)-4,6-di-<i>tert</i>-pentylphenolato-\k^2^<i>N</i>,<i>O</i>]zinc}
;
_journal_coeditor_code RZ2685
_journal_issue 1
_journal_name_full 'Acta Crystallographica Section E'
_journal_page_first m87
_journal_paper_doi 10.1107/S1600536811054134
_journal_volume 68
_journal_year 2012
_chemical_formula_iupac '[Zn2 (C22 H28 N3 O)2 (C3 H9 O Si)2]'
_chemical_formula_moiety 'C50 H74 N6 O4 Si2 Zn2'
_chemical_formula_sum 'C50 H74 N6 O4 Si2 Zn2'
_chemical_formula_weight 1010.11
_chemical_name_systematic
;
Bis(\m-trimethylsilanolato-\k^2^<i>O</i>:<i>O</i>)bis{[2-(2<i>H</i>-
benzotriazol-2-yl)-4,6-di-<i>tert</i>-pentylphenolato-
\k^2^<i>N</i>,<i>O</i>]zinc}
;
_space_group_IT_number 14
_symmetry_cell_setting monoclinic
_symmetry_space_group_name_Hall '-P 2ybc'
_symmetry_space_group_name_H-M 'P 1 21/c 1'
_atom_sites_solution_hydrogens geom
_atom_sites_solution_primary direct
_atom_sites_solution_secondary difmap
_audit_creation_method SHELXL-97
_cell_angle_alpha 90.00
_cell_angle_beta 90.597(2)
_cell_angle_gamma 90.00
_cell_formula_units_Z 2
_cell_length_a 10.7640(4)
_cell_length_b 10.7280(4)
_cell_length_c 23.2314(9)
_cell_measurement_reflns_used 4477
_cell_measurement_temperature 296(2)
_cell_measurement_theta_max 30.86
_cell_measurement_theta_min 1.89
_cell_volume 2682.53(18)
_computing_cell_refinement 'SAINT (Bruker, 2004)'
_computing_data_collection 'SMART (Bruker, 2004)'
_computing_data_reduction 'SAINT (Bruker, 2004)'
_computing_molecular_graphics 'ORTEP-3 for Windows (Farrugia, 1997)'
_computing_publication_material 'SHELXTL (Sheldrick, 2008)'
_computing_structure_refinement 'SHELXL97 (Sheldrick, 2008)'
_computing_structure_solution 'SHELXS97 (Sheldrick, 2008)'
_diffrn_ambient_temperature 296(2)
_diffrn_measured_fraction_theta_full 0.997
_diffrn_measured_fraction_theta_max 0.988
_diffrn_measurement_device_type 'Bruker SMART 1K CCD'
_diffrn_measurement_method 'profile data from /omega scans'
_diffrn_radiation_monochromator graphite
_diffrn_radiation_source 'fine-focus sealed tube'
_diffrn_radiation_type MoK\a
_diffrn_radiation_wavelength 0.71073
_diffrn_reflns_av_R_equivalents 0.0529
_diffrn_reflns_av_sigmaI/netI 0.0431
_diffrn_reflns_limit_h_max 15
_diffrn_reflns_limit_h_min -15
_diffrn_reflns_limit_k_max 8
_diffrn_reflns_limit_k_min -15
_diffrn_reflns_limit_l_max 32
_diffrn_reflns_limit_l_min -32
_diffrn_reflns_number 39361
_diffrn_reflns_theta_full 25.50
_diffrn_reflns_theta_max 30.36
_diffrn_reflns_theta_min 1.89
_exptl_absorpt_coefficient_mu 0.985
_exptl_absorpt_correction_T_max 0.95
_exptl_absorpt_correction_T_min 0.92
_exptl_absorpt_correction_type multi-scan
_exptl_absorpt_process_details '(SADABS; Bruker, 2004)'
_exptl_crystal_colour yellow
_exptl_crystal_density_diffrn 1.251
_exptl_crystal_density_method 'not measured'
_exptl_crystal_description block
_exptl_crystal_F_000 1072
_exptl_crystal_size_max 0.12
_exptl_crystal_size_mid 0.10
_exptl_crystal_size_min 0.08
_refine_diff_density_max 0.513
_refine_diff_density_min -0.402
_refine_ls_extinction_method none
_refine_ls_goodness_of_fit_ref 1.014
_refine_ls_hydrogen_treatment constr
_refine_ls_matrix_type full
_refine_ls_number_parameters 387
_refine_ls_number_reflns 8000
_refine_ls_number_restraints 18
_refine_ls_restrained_S_all 1.014
_refine_ls_R_factor_all 0.0685
_refine_ls_R_factor_gt 0.0394
_refine_ls_shift/su_max 0.002
_refine_ls_shift/su_mean 0.000
_refine_ls_structure_factor_coef Fsqd
_refine_ls_weighting_details 'calc w=1/[\s^2^(Fo^2^)+(0.0487P)^2^+0.8229P] where P=(Fo^2^+2Fc^2^)/3'
_refine_ls_weighting_scheme calc
_refine_ls_wR_factor_gt 0.0896
_refine_ls_wR_factor_ref 0.1083
_reflns_number_gt 5487
_reflns_number_total 8000
_reflns_threshold_expression I>2sigma(I)
_cod_data_source_file rz2685.cif
_cod_data_source_block I
_cod_original_sg_symbol_H-M 'P 21/c'
_cod_database_code 2233290
_cod_database_fobs_code 2233290

loop_
_symmetry_equiv_pos_as_xyz
'x, y, z'
'-x, y+1/2, -z+1/2'
'-x, -y, -z'
'x, -y-1/2, z-1/2'

loop_
_atom_site_type_symbol
_atom_site_label
_atom_site_fract_x
_atom_site_fract_y
_atom_site_fract_z
_atom_site_U_iso_or_equiv
_atom_site_adp_type
_atom_site_calc_flag
_atom_site_refinement_flags
_atom_site_occupancy
_atom_site_symmetry_multiplicity
_atom_site_disorder_assembly
_atom_site_disorder_group
Zn Zn 0.104366(19) 0.55812(2) 0.026548(11) 0.04165(8) Uani d . 1 1 . .
N N1 0.26766(13) 0.59563(14) -0.01068(7) 0.0341(3) Uani d . 1 1 . .
N N2 0.35760(12) 0.66301(12) 0.01574(6) 0.0277(3) Uani d . 1 1 . .
N N3 0.46639(12) 0.66115(13) -0.01036(6) 0.0311(3) Uani d . 1 1 . .
O O1 0.15782(14) 0.62338(15) 0.09782(7) 0.0587(5) Uani d . 1 1 . .
C C1 0.32338(17) 0.54664(16) -0.05741(8) 0.0337(4) Uani d . 1 1 . .
C C2 0.2760(2) 0.4676(2) -0.10062(10) 0.0502(5) Uani d . 1 1 . .
H H2 0.1938 0.4410 -0.1009 0.060 Uiso calc R 1 1 . .
C C3 0.3576(2) 0.4320(2) -0.14212(10) 0.0527(5) Uani d . 1 1 . .
H H3 0.3300 0.3801 -0.1716 0.063 Uiso calc R 1 1 . .
C C4 0.4823(2) 0.4717(2) -0.14158(9) 0.0490(5) Uani d . 1 1 . .
H H4 0.5346 0.4437 -0.1705 0.059 Uiso calc R 1 1 . .
C C5 0.52970(19) 0.54967(18) -0.10038(8) 0.0418(4) Uani d . 1 1 . .
H H5 0.6120 0.5760 -0.1008 0.050 Uiso calc R 1 1 . .
C C6 0.44666(16) 0.58816(15) -0.05707(7) 0.0310(4) Uani d . 1 1 . .
C C7 0.33891(15) 0.73715(15) 0.06658(7) 0.0295(3) Uani d . 1 1 . .
C C8 0.24052(18) 0.71386(19) 0.10475(8) 0.0413(4) Uani d . 1 1 B .
C C9 0.2352(2) 0.7919(2) 0.15453(10) 0.0556(6) Uani d . 1 1 . .
C C10 0.3235(2) 0.8842(2) 0.16192(9) 0.0473(5) Uani d . 1 1 B .
H H10 0.3174 0.9354 0.1941 0.057 Uiso calc R 1 1 . .
C C11 0.42115(16) 0.90547(17) 0.12431(8) 0.0337(4) Uani d . 1 1 . .
C C12 0.42760(15) 0.83001(15) 0.07660(7) 0.0300(3) Uani d . 1 1 B .
H H12 0.4919 0.8409 0.0506 0.036 Uiso calc R 1 1 . .
C C13 0.52264(18) 1.00306(17) 0.13694(9) 0.0385(4) Uani d . 1 1 A .
C C14 0.5631(3) 1.0659(3) 0.07985(13) 0.0469(7) Uani d PD 0.858(4) 1 A 1
H H14A 0.6240 1.1290 0.0880 0.070 Uiso calc PR 0.858(4) 1 A 1
H H14B 0.4921 1.1032 0.0614 0.070 Uiso calc PR 0.858(4) 1 A 1
H H14C 0.5982 1.0042 0.0548 0.070 Uiso calc PR 0.858(4) 1 A 1
C C15 0.4803(2) 1.1039(2) 0.17774(13) 0.0487(7) Uani d PD 0.858(4) 1 A 1
H H15A 0.5445 1.1654 0.1819 0.073 Uiso calc PR 0.858(4) 1 A 1
H H15B 0.4631 1.0678 0.2146 0.073 Uiso calc PR 0.858(4) 1 A 1
H H15C 0.4064 1.1424 0.1626 0.073 Uiso calc PR 0.858(4) 1 A 1
C C16 0.6396(2) 0.9343(2) 0.16123(10) 0.0411(6) Uani d PD 0.858(4) 1 A 1
H H16A 0.6656 0.8734 0.1330 0.049 Uiso calc PR 0.858(4) 1 A 1
H H16B 0.7062 0.9947 0.1653 0.049 Uiso calc PR 0.858(4) 1 A 1
C C17 0.6253(4) 0.8689(4) 0.2178(2) 0.0504(9) Uani d PD 0.858(4) 1 A 1
H H17A 0.6049 0.9286 0.2470 0.076 Uiso calc PR 0.858(4) 1 A 1
H H17B 0.7017 0.8280 0.2279 0.076 Uiso calc PR 0.858(4) 1 A 1
H H17C 0.5600 0.8082 0.2147 0.076 Uiso calc PR 0.858(4) 1 A 1
C C18 0.1446(3) 0.7613(4) 0.20390(14) 0.0438(9) Uani d PD 0.665(6) 1 B 1
C C19 0.1599(8) 0.6321(8) 0.2290(3) 0.074(3) Uani d PD 0.665(6) 1 B 1
H H19A 0.1516 0.5712 0.1989 0.111 Uiso calc PR 0.665(6) 1 B 1
H H19B 0.0971 0.6182 0.2574 0.111 Uiso calc PR 0.665(6) 1 B 1
H H19C 0.2405 0.6248 0.2467 0.111 Uiso calc PR 0.665(6) 1 B 1
C C20 0.1569(5) 0.8554(6) 0.2538(2) 0.0737(16) Uani d PD 0.665(6) 1 B 1
H H20A 0.0870 0.8471 0.2788 0.111 Uiso calc PR 0.665(6) 1 B 1
H H20B 0.1593 0.9385 0.2385 0.111 Uiso calc PR 0.665(6) 1 B 1
H H20C 0.2322 0.8391 0.2751 0.111 Uiso calc PR 0.665(6) 1 B 1
C C21 0.0133(4) 0.7707(5) 0.17880(18) 0.0579(12) Uani d PD 0.665(6) 1 B 1
H H21A -0.0012 0.6995 0.1539 0.069 Uiso calc PR 0.665(6) 1 B 1
H H21B -0.0455 0.7657 0.2101 0.069 Uiso calc PR 0.665(6) 1 B 1
C C22 -0.0119(8) 0.8872(9) 0.1452(4) 0.077(3) Uani d PD 0.665(6) 1 B 1
H H22A 0.0089 0.9585 0.1684 0.115 Uiso calc PR 0.665(6) 1 B 1
H H22B -0.0983 0.8905 0.1347 0.115 Uiso calc PR 0.665(6) 1 B 1
H H22C 0.0375 0.8875 0.1111 0.115 Uiso calc PR 0.665(6) 1 B 1
C C14A 0.4359(15) 1.1429(13) 0.1393(7) 0.050(4) Uani d PD 0.142(4) 1 A 2
H H14D 0.4903 1.2113 0.1483 0.075 Uiso calc PR 0.142(4) 1 A 2
H H14E 0.3735 1.1364 0.1684 0.075 Uiso calc PR 0.142(4) 1 A 2
H H14F 0.3967 1.1570 0.1026 0.075 Uiso calc PR 0.142(4) 1 A 2
C C15A 0.608(2) 1.017(2) 0.1012(8) 0.072(7) Uani d PD 0.142(4) 1 A 2
H H15D 0.6622 1.0830 0.1137 0.108 Uiso calc PR 0.142(4) 1 A 2
H H15E 0.5732 1.0371 0.0642 0.108 Uiso calc PR 0.142(4) 1 A 2
H H15F 0.6549 0.9408 0.0984 0.108 Uiso calc PR 0.142(4) 1 A 2
C C16A 0.5538(15) 0.9979(14) 0.2060(7) 0.053(5) Uani d PD 0.142(4) 1 A 2
H H16C 0.6240 1.0516 0.2148 0.064 Uiso calc PR 0.142(4) 1 A 2
H H16D 0.4829 1.0275 0.2275 0.064 Uiso calc PR 0.142(4) 1 A 2
C C17A 0.584(2) 0.865(2) 0.2231(15) 0.057(8) Uani d PDU 0.142(4) 1 A 2
H H17D 0.6493 0.8342 0.1994 0.086 Uiso calc PR 0.142(4) 1 A 2
H H17E 0.5112 0.8144 0.2181 0.086 Uiso calc PR 0.142(4) 1 A 2
H H17F 0.6099 0.8634 0.2627 0.086 Uiso calc PR 0.142(4) 1 A 2
C C18A 0.0932(7) 0.8057(6) 0.1834(3) 0.0426(18) Uani d PD 0.335(6) 1 B 2
C C19A -0.0218(17) 0.8360(16) 0.1471(10) 0.079(5) Uani d PD 0.335(6) 1 B 2
H H19D -0.0211 0.7871 0.1124 0.119 Uiso calc PR 0.335(6) 1 B 2
H H19E -0.0216 0.9229 0.1373 0.119 Uiso calc PR 0.335(6) 1 B 2
H H19F -0.0951 0.8169 0.1685 0.119 Uiso calc PR 0.335(6) 1 B 2
C C20A 0.1012(10) 0.9032(11) 0.2329(5) 0.076(3) Uani d PD 0.335(6) 1 B 2
H H20D 0.0247 0.9034 0.2538 0.115 Uiso calc PR 0.335(6) 1 B 2
H H20E 0.1153 0.9845 0.2169 0.115 Uiso calc PR 0.335(6) 1 B 2
H H20F 0.1685 0.8820 0.2585 0.115 Uiso calc PR 0.335(6) 1 B 2
C C21A 0.0677(6) 0.6779(7) 0.2073(3) 0.053(2) Uani d PD 0.335(6) 1 B 2
H H21C -0.0016 0.6830 0.2336 0.063 Uiso calc PR 0.335(6) 1 B 2
H H21D 0.0436 0.6229 0.1760 0.063 Uiso calc PR 0.335(6) 1 B 2
C C22A 0.1766(17) 0.623(2) 0.2383(10) 0.104(8) Uani d PD 0.335(6) 1 B 2
H H22D 0.2393 0.6011 0.2110 0.156 Uiso calc PR 0.335(6) 1 B 2
H H22E 0.1510 0.5499 0.2588 0.156 Uiso calc PR 0.335(6) 1 B 2
H H22F 0.2097 0.6830 0.2651 0.156 Uiso calc PR 0.335(6) 1 B 2
O O2 0.04159(12) 0.38894(12) 0.01836(7) 0.0469(4) Uani d . 1 1 . .
Si Si 0.07437(5) 0.25351(5) 0.04705(3) 0.04524(15) Uani d . 1 1 . .
C C31 0.1120(3) 0.2751(3) 0.12478(12) 0.0821(9) Uani d . 1 1 . .
H H31A 0.1790 0.3336 0.1289 0.123 Uiso calc R 1 1 . .
H H31B 0.1363 0.1967 0.1413 0.123 Uiso calc R 1 1 . .
H H31C 0.0402 0.3063 0.1443 0.123 Uiso calc R 1 1 . .
C C32 -0.0656(2) 0.1519(2) 0.03794(14) 0.0664(7) Uani d . 1 1 . .
H H32A -0.1308 0.1814 0.0623 0.100 Uiso calc R 1 1 . .
H H32B -0.0447 0.0678 0.0483 0.100 Uiso calc R 1 1 . .
H H32C -0.0932 0.1542 -0.0015 0.100 Uiso calc R 1 1 . .
C C33 0.2097(2) 0.1835(2) 0.01087(12) 0.0587(6) Uani d . 1 1 . .
H H33A 0.1893 0.1679 -0.0288 0.088 Uiso calc R 1 1 . .
H H33B 0.2312 0.1063 0.0294 0.088 Uiso calc R 1 1 . .
H H33C 0.2789 0.2397 0.0132 0.088 Uiso calc R 1 1 . .

loop_
_atom_site_aniso_label
_atom_site_aniso_U_11
_atom_site_aniso_U_22
_atom_site_aniso_U_33
_atom_site_aniso_U_12
_atom_site_aniso_U_13
_atom_site_aniso_U_23
Zn 0.02557(11) 0.03335(12) 0.06619(17) -0.00948(8) 0.00779(9) -0.01189(10)
N1 0.0250(7) 0.0330(7) 0.0445(9) -0.0044(6) 0.0011(6) -0.0085(6)
N2 0.0242(6) 0.0257(7) 0.0334(7) -0.0041(5) 0.0036(5) -0.0012(6)
N3 0.0256(7) 0.0323(8) 0.0356(8) -0.0021(5) 0.0073(6) 0.0020(6)
O1 0.0534(9) 0.0619(10) 0.0614(10) -0.0350(8) 0.0272(7) -0.0197(8)
C1 0.0347(9) 0.0295(9) 0.0368(9) 0.0014(7) 0.0009(7) -0.0044(7)
C2 0.0486(12) 0.0468(12) 0.0550(13) -0.0027(9) -0.0036(10) -0.0172(10)
C3 0.0704(15) 0.0440(12) 0.0437(12) 0.0053(10) -0.0009(10) -0.0134(9)
C4 0.0694(15) 0.0422(11) 0.0358(11) 0.0127(10) 0.0137(10) 0.0002(9)
C5 0.0446(11) 0.0417(10) 0.0394(10) 0.0054(8) 0.0142(8) 0.0062(9)
C6 0.0343(9) 0.0271(8) 0.0318(9) 0.0015(6) 0.0058(7) 0.0033(7)
C7 0.0276(8) 0.0294(8) 0.0316(9) -0.0042(6) 0.0037(6) -0.0028(7)
C8 0.0391(10) 0.0416(10) 0.0436(11) -0.0146(8) 0.0133(8) -0.0064(8)
C9 0.0557(13) 0.0615(14) 0.0503(12) -0.0258(11) 0.0254(10) -0.0175(11)
C10 0.0538(12) 0.0485(12) 0.0398(11) -0.0158(9) 0.0125(9) -0.0150(9)
C11 0.0323(9) 0.0307(9) 0.0381(10) -0.0039(7) 0.0002(7) -0.0020(7)
C12 0.0249(8) 0.0293(8) 0.0358(9) -0.0043(6) 0.0033(6) 0.0014(7)
C13 0.0378(10) 0.0320(9) 0.0454(11) -0.0069(7) -0.0053(8) -0.0043(8)
C14 0.0487(15) 0.0391(15) 0.0529(18) -0.0178(11) -0.0057(12) 0.0055(12)
C15 0.0412(13) 0.0354(12) 0.0696(19) -0.0012(10) -0.0023(12) -0.0172(12)
C16 0.0363(11) 0.0396(12) 0.0472(14) 0.0009(9) -0.0062(9) -0.0127(10)
C17 0.052(2) 0.0496(17) 0.0491(19) 0.0103(15) -0.0082(18) -0.0078(13)
C18 0.0370(19) 0.059(2) 0.0358(18) -0.0071(15) 0.0102(14) 0.0003(15)
C19 0.089(7) 0.079(4) 0.054(3) -0.005(4) 0.023(3) 0.021(3)
C20 0.068(3) 0.110(4) 0.044(2) -0.024(3) 0.029(2) -0.023(3)
C21 0.031(2) 0.086(3) 0.057(2) -0.0003(19) 0.0150(16) -0.009(2)
C22 0.041(3) 0.123(7) 0.067(4) 0.032(4) 0.007(2) 0.011(4)
C14A 0.061(10) 0.029(7) 0.060(10) -0.009(6) -0.018(8) 0.009(7)
C15A 0.093(17) 0.076(15) 0.046(12) -0.060(13) 0.000(10) -0.024(10)
C16A 0.046(9) 0.050(9) 0.064(11) 0.008(7) -0.014(7) -0.016(8)
C17A 0.054(11) 0.062(10) 0.055(10) 0.019(8) -0.010(8) 0.004(7)
C18A 0.027(4) 0.060(4) 0.041(4) 0.003(3) 0.011(3) -0.004(3)
C19A 0.048(6) 0.094(12) 0.097(10) 0.004(7) 0.024(6) 0.021(9)
C20A 0.064(6) 0.108(8) 0.058(6) -0.001(5) 0.033(5) -0.025(6)
C21A 0.040(4) 0.075(5) 0.044(4) 0.008(3) 0.011(3) 0.014(3)
C22A 0.036(6) 0.131(12) 0.146(15) 0.010(6) -0.017(7) 0.102(11)
O2 0.0287(7) 0.0296(7) 0.0825(11) -0.0064(5) 0.0036(6) -0.0067(7)
Si 0.0301(3) 0.0374(3) 0.0683(4) -0.0064(2) 0.0056(2) -0.0033(3)
C31 0.0734(19) 0.103(2) 0.0703(18) -0.0146(17) 0.0130(15) -0.0026(17)
C32 0.0414(12) 0.0404(12) 0.117(2) -0.0124(9) -0.0017(13) 0.0114(13)
C33 0.0401(12) 0.0518(13) 0.0841(17) 0.0052(9) 0.0028(11) -0.0113(12)

loop_
_atom_type_symbol
_atom_type_description
_atom_type_scat_dispersion_real
_atom_type_scat_dispersion_imag
_atom_type_scat_source
C C 0.0033 0.0016 'International Tables Vol C Tables 4.2.6.8 and 6.1.1.4'
H H 0.0000 0.0000 'International Tables Vol C Tables 4.2.6.8 and 6.1.1.4'
N N 0.0061 0.0033 'International Tables Vol C Tables 4.2.6.8 and 6.1.1.4'
O O 0.0106 0.0060 'International Tables Vol C Tables 4.2.6.8 and 6.1.1.4'
Zn Zn 0.2839 1.4301 'International Tables Vol C Tables 4.2.6.8 and 6.1.1.4'
Si Si 0.0817 0.0704 'International Tables Vol C Tables 4.2.6.8 and 6.1.1.4'

loop_
_geom_angle_atom_site_label_1
_geom_angle_atom_site_label_2
_geom_angle_atom_site_label_3
_geom_angle_site_symmetry_1
_geom_angle_site_symmetry_3
_geom_angle
O1 Zn O2 . . 122.40(7)
O1 Zn O2 . 3_565 126.59(7)
O2 Zn O2 . 3_565 86.71(6)
O1 Zn N1 . . 92.49(6)
O2 Zn N1 . . 116.72(6)
O2 Zn N1 3_565 . 114.39(6)
O1 Zn Zn . 3_565 141.13(4)
O2 Zn Zn . 3_565 43.57(4)
O2 Zn Zn 3_565 3_565 43.14(4)
N1 Zn Zn . 3_565 126.37(5)
N2 N1 C1 . . 104.54(14)
N2 N1 Zn . . 122.55(11)
C1 N1 Zn . . 131.73(12)
N3 N2 N1 . . 114.63(13)
N3 N2 C7 . . 121.05(13)
N1 N2 C7 . . 124.25(13)
N2 N3 C6 . . 104.11(13)
C8 O1 Zn . . 125.31(13)
N1 C1 C6 . . 107.47(15)
N1 C1 C2 . . 130.33(18)
C6 C1 C2 . . 122.20(18)
C3 C2 C1 . . 116.2(2)
C3 C2 H2 . . 121.9
C1 C2 H2 . . 121.9
C2 C3 C4 . . 122.0(2)
C2 C3 H3 . . 119.0
C4 C3 H3 . . 119.0
C5 C4 C3 . . 122.71(19)
C5 C4 H4 . . 118.6
C3 C4 H4 . . 118.6
C4 C5 C6 . . 116.30(19)
C4 C5 H5 . . 121.8
C6 C5 H5 . . 121.8
N3 C6 C1 . . 109.24(15)
N3 C6 C5 . . 130.11(17)
C1 C6 C5 . . 120.61(17)
C12 C7 C8 . . 122.51(16)
C12 C7 N2 . . 115.43(14)
C8 C7 N2 . . 122.01(15)
O1 C8 C7 . . 124.11(17)
O1 C8 C9 . . 119.63(16)
C7 C8 C9 . . 116.22(16)
C10 C9 C8 . . 119.11(17)
C10 C9 C18 . . 119.8(2)
C8 C9 C18 . . 120.4(2)
C10 C9 C18A . . 121.0(3)
C8 C9 C18A . . 114.7(3)
C9 C10 C11 . . 124.20(18)
C9 C10 H10 . . 117.9
C11 C10 H10 . . 117.9
C12 C11 C10 . . 117.02(16)
C12 C11 C13 . . 120.84(16)
C10 C11 C13 . . 122.04(16)
C11 C12 C7 . . 120.92(15)
C11 C12 H12 . . 119.5
C7 C12 H12 . . 119.5
C15A C13 C15 . . 124.0(9)
C15A C13 C11 . . 118.6(7)
C15 C13 C11 . . 112.85(17)
C15 C13 C14 . . 108.3(2)
C11 C13 C14 . . 109.68(17)
C15 C13 C16 . . 111.04(18)
C11 C13 C16 . . 108.42(16)
C14 C13 C16 . . 106.35(19)
C15A C13 C16A . . 120.5(11)
C11 C13 C16A . . 107.6(6)
C14 C13 C16A . . 142.6(6)
C15A C13 C14A . . 108.2(13)
C11 C13 C14A . . 102.1(5)
C16 C13 C14A . . 144.5(5)
C13 C14 H14A . . 109.5
C13 C14 H14B . . 109.5
C13 C14 H14C . . 109.5
C13 C15 H15A . . 109.5
C13 C15 H15B . . 109.5
C13 C15 H15C . . 109.5
C17 C16 C13 . . 116.6(2)
C17 C16 H16A . . 108.1
C13 C16 H16A . . 108.1
C17 C16 H16B . . 108.1
C13 C16 H16B . . 108.1
H16A C16 H16B . . 107.3
C19 C18 C21 . . 107.7(5)
C19 C18 C20 . . 107.6(4)
C21 C18 C20 . . 108.4(3)
C19 C18 C9 . . 114.5(4)
C21 C18 C9 . . 106.9(3)
C20 C18 C9 . . 111.6(3)
C22 C21 C18 . . 114.6(5)
C22 C21 H21A . . 108.6
C18 C21 H21A . . 108.6
C22 C21 H21B . . 108.6
C18 C21 H21B . . 108.6
H21A C21 H21B . . 107.6
C13 C14A H14D . . 109.5
C13 C14A H14E . . 109.5
H14D C14A H14E . . 109.5
C13 C14A H14F . . 109.5
H14D C14A H14F . . 109.5
H14E C14A H14F . . 109.5
C13 C15A H15D . . 109.5
C13 C15A H15E . . 109.5
H15D C15A H15E . . 109.5
C13 C15A H15F . . 109.5
H15D C15A H15F . . 109.5
H15E C15A H15F . . 109.5
C17A C16A C13 . . 109.3(17)
C17A C16A H16C . . 109.8
C13 C16A H16C . . 109.8
C17A C16A H16D . . 109.8
C13 C16A H16D . . 109.8
H16C C16A H16D . . 108.3
C16A C17A H17D . . 109.5
C16A C17A H17E . . 109.5
H17D C17A H17E . . 109.5
C16A C17A H17F . . 109.5
H17D C17A H17F . . 109.5
H17E C17A H17F . . 109.5
C21A C18A C19A . . 104.4(8)
C21A C18A C20A . . 110.4(7)
C19A C18A C20A . . 107.7(10)
C21A C18A C9 . . 103.7(5)
C19A C18A C9 . . 122.2(9)
C20A C18A C9 . . 108.0(6)
C18A C19A H19D . . 109.5
C18A C19A H19E . . 109.5
H19D C19A H19E . . 109.5
C18A C19A H19F . . 109.5
H19D C19A H19F . . 109.5
H19E C19A H19F . . 109.5
C18A C20A H20D . . 109.5
C18A C20A H20E . . 109.5
H20D C20A H20E . . 109.5
C18A C20A H20F . . 109.5
H20D C20A H20F . . 109.5
H20E C20A H20F . . 109.5
C22A C21A C18A . . 113.1(11)
C22A C21A H21C . . 109.0
C18A C21A H21C . . 109.0
C22A C21A H21D . . 109.0
C18A C21A H21D . . 109.0
H21C C21A H21D . . 107.8
C21A C22A H22D . . 109.5
C21A C22A H22E . . 109.5
H22D C22A H22E . . 109.5
C21A C22A H22F . . 109.5
H22D C22A H22F . . 109.5
H22E C22A H22F . . 109.5
Si O2 Zn . . 135.70(9)
Si O2 Zn . 3_565 129.97(8)
Zn O2 Zn . 3_565 93.29(6)
O2 Si C33 . . 110.09(10)
O2 Si C31 . . 109.18(13)
C33 Si C31 . . 109.09(14)
O2 Si C32 . . 107.56(10)
C33 Si C32 . . 110.43(12)
C31 Si C32 . . 110.46(14)
Si C31 H31A . . 109.5
Si C31 H31B . . 109.5
H31A C31 H31B . . 109.5
Si C31 H31C . . 109.5
H31A C31 H31C . . 109.5
H31B C31 H31C . . 109.5
Si C32 H32A . . 109.5
Si C32 H32B . . 109.5
H32A C32 H32B . . 109.5
Si C32 H32C . . 109.5
H32A C32 H32C . . 109.5
H32B C32 H32C . . 109.5
Si C33 H33A . . 109.5
Si C33 H33B . . 109.5
H33A C33 H33B . . 109.5
Si C33 H33C . . 109.5
H33A C33 H33C . . 109.5
H33B C33 H33C . . 109.5

loop_
_geom_bond_atom_site_label_1
_geom_bond_atom_site_label_2
_geom_bond_site_symmetry_2
_geom_bond_distance
Zn O1 . 1.8822(16)
Zn O2 . 1.9453(13)
Zn O2 3_565 1.9609(15)
Zn N1 . 2.0077(14)
Zn Zn 3_565 2.8402(4)
N1 N2 . 1.3507(19)
N1 C1 . 1.352(2)
N2 N3 . 1.3245(18)
N2 C7 . 1.440(2)
N3 C6 . 1.353(2)
O1 C8 . 1.326(2)
C1 C6 . 1.400(2)
C1 C2 . 1.406(3)
C2 C3 . 1.365(3)
C2 H2 . 0.9300
C3 C4 . 1.408(3)
C3 H3 . 0.9300
C4 C5 . 1.366(3)
C4 H4 . 0.9300
C5 C6 . 1.414(2)
C5 H5 . 0.9300
C7 C12 . 1.398(2)
C7 C8 . 1.411(2)
C8 C9 . 1.429(3)
C9 C10 . 1.383(3)
C9 C18 . 1.548(3)
C9 C18A . 1.682(7)
C10 C11 . 1.392(3)
C10 H10 . 0.9300
C11 C12 . 1.375(2)
C11 C13 . 1.539(2)
C12 H12 . 0.9300
C13 C15A . 1.255(18)
C13 C15 . 1.512(3)
C13 C14 . 1.554(4)
C13 C16 . 1.560(3)
C13 C16A . 1.636(15)
C13 C14A . 1.768(15)
C14 H14A . 0.9600
C14 H14B . 0.9600
C14 H14C . 0.9600
C15 H15A . 0.9600
C15 H15B . 0.9600
C15 H15C . 0.9600
C16 C17 . 1.498(5)
C16 H16A . 0.9700
C16 H16B . 0.9700
C17 H17A . 0.9600
C17 H17B . 0.9600
C17 H17C . 0.9600
C18 C19 . 1.512(9)
C18 C21 . 1.527(5)
C18 C20 . 1.542(5)
C19 H19A . 0.9600
C19 H19B . 0.9600
C19 H19C . 0.9600
C20 H20A . 0.9600
C20 H20B . 0.9600
C20 H20C . 0.9600
C21 C22 . 1.497(9)
C21 H21A . 0.9700
C21 H21B . 0.9700
C22 H22A . 0.9600
C22 H22B . 0.9600
C22 H22C . 0.9600
C14A H14D . 0.9600
C14A H14E . 0.9600
C14A H14F . 0.9600
C15A H15D . 0.9600
C15A H15E . 0.9600
C15A H15F . 0.9600
C16A C17A . 1.510(18)
C16A H16C . 0.9700
C16A H16D . 0.9700
C17A H17D . 0.9600
C17A H17E . 0.9600
C17A H17F . 0.9600
C18A C21A . 1.506(9)
C18A C19A . 1.526(16)
C18A C20A . 1.556(10)
C19A H19D . 0.9600
C19A H19E . 0.9600
C19A H19F . 0.9600
C20A H20D . 0.9600
C20A H20E . 0.9600
C20A H20F . 0.9600
C21A C22A . 1.490(13)
C21A H21C . 0.9700
C21A H21D . 0.9700
C22A H22D . 0.9600
C22A H22E . 0.9600
C22A H22F . 0.9600
O2 Si . 1.6354(15)
O2 Zn 3_565 1.9609(15)
Si C33 . 1.849(2)
Si C31 . 1.861(3)
Si C32 . 1.870(2)
C31 H31A . 0.9600
C31 H31B . 0.9600
C31 H31C . 0.9600
C32 H32A . 0.9600
C32 H32B . 0.9600
C32 H32C . 0.9600
C33 H33A . 0.9600
C33 H33B . 0.9600
C33 H33C . 0.9600
